data_4084055
loop_
_publ_author_name
'Enders, Markus'
'Ludwig, Gunter'
'Pritzkow, Hans'

_publ_section_title
;
 Novel Reactivity of Ferrocene Derivatives toward Lewis Acids:&#x00A0;
 Decomplexation with Boron Trichloride and Synthesis of a
 Triple-Decker-like Iron&#x2212;Zinc Complex&#x2020;
;
_journal_issue 19
_journal_name_full Organometallics
_journal_page_first 3856
_journal_paper_doi 10.1021/om020306+
_journal_volume 21
_journal_year 2002
_chemical_formula_sum 'C18 H18 B Cl2 N'
_chemical_formula_weight 330.04
_chemical_name_systematic
;
 ?
;
_space_group_IT_number 14
_symmetry_cell_setting monoclinic
_symmetry_space_group_name_Hall '-P 2yab'
_symmetry_space_group_name_H-M 'P 1 21/a 1'
_atom_sites_solution_hydrogens geom
_atom_sites_solution_primary direct
_atom_sites_solution_secondary difmap
_audit_creation_method SHELXL-97
_cell_angle_alpha 90.00
_cell_angle_beta 92.84(4)
_cell_angle_gamma 90.00
_cell_formula_units_Z 4
_cell_length_a 7.737(4)
_cell_length_b 17.122(10)
_cell_length_c 12.854(7)
_cell_measurement_reflns_used 24
_cell_measurement_temperature 203(2)
_cell_measurement_theta_max 16.9
_cell_measurement_theta_min 14.0
_cell_volume 1700.7(16)
_computing_cell_refinement 'DIF4 (Stoe)'
_computing_data_collection 'DIF4 (Stoe)'
_computing_data_reduction 'REDU4 (Stoe)'
_computing_molecular_graphics 'ORTEP (C.K.Johnson, 1965)'
_computing_publication_material 'SHELXL-97 (Sheldrick, 1997)'
_computing_structure_refinement 'SHELXL-97 (Sheldrick, 1997)'
_computing_structure_solution 'SHELXS-86 (Sheldrick, 1990)'
_diffrn_ambient_temperature 203(2)
_diffrn_measured_fraction_theta_full 0.996
_diffrn_measured_fraction_theta_max 0.996
_diffrn_measurement_device_type 'Siemens-Stoe AED2'
_diffrn_measurement_method omega-scan
_diffrn_radiation_monochromator graphite
_diffrn_radiation_source 'fine-focus sealed tube'
_diffrn_radiation_type MoK\a
_diffrn_radiation_wavelength 0.71073
_diffrn_reflns_av_R_equivalents 0.0000
_diffrn_reflns_av_sigmaI/netI 0.1813
_diffrn_reflns_limit_h_max 9
_diffrn_reflns_limit_h_min -9
_diffrn_reflns_limit_k_max 20
_diffrn_reflns_limit_k_min 0
_diffrn_reflns_limit_l_max 15
_diffrn_reflns_limit_l_min 0
_diffrn_reflns_number 3005
_diffrn_reflns_theta_full 24.99
_diffrn_reflns_theta_max 24.99
_diffrn_reflns_theta_min 1.59
_diffrn_standards_decay_% 3
_diffrn_standards_interval_time 120
_diffrn_standards_number 2
_exptl_absorpt_coefficient_mu 0.376
_exptl_absorpt_correction_T_max 0.994
_exptl_absorpt_correction_T_min 0.846
_exptl_absorpt_correction_type psi-scan
_exptl_crystal_colour red
_exptl_crystal_density_diffrn 1.289
_exptl_crystal_density_method 'not measured'
_exptl_crystal_description irregular
_exptl_crystal_F_000 688
_exptl_crystal_size_max 0.45
_exptl_crystal_size_mid 0.20
_exptl_crystal_size_min 0.15
_refine_diff_density_max 0.268
_refine_diff_density_min -0.266
_refine_diff_density_rms 0.072
_refine_ls_extinction_method none
_refine_ls_goodness_of_fit_ref 0.971
_refine_ls_hydrogen_treatment mixed
_refine_ls_matrix_type full
_refine_ls_number_parameters 205
_refine_ls_number_reflns 3005
_refine_ls_number_restraints 0
_refine_ls_restrained_S_all 0.971
_refine_ls_R_factor_all 0.2070
_refine_ls_R_factor_gt 0.0714
_refine_ls_shift/su_max 0.001
_refine_ls_shift/su_mean 0.000
_refine_ls_structure_factor_coef Fsqd
_refine_ls_weighting_details 'calc w=1/[\s^2^(Fo^2^)+(0.0557P)^2^+0.0000P] where P=(Fo^2^+2Fc^2^)/3'
_refine_ls_weighting_scheme calc
_refine_ls_wR_factor_gt 0.1402
_refine_ls_wR_factor_ref 0.1802
_reflns_number_gt 1345
_reflns_number_total 3005
_reflns_threshold_expression >2sigma(I)
_cod_data_source_file om020306%2B.cif
_cod_data_source_block gl09
_cod_original_sg_symbol_H-M 'P 2(1)/a'
_cod_database_code 4084055

loop_
_symmetry_equiv_pos_as_xyz
'x, y, z'
'x+1/2, -y+1/2, z'
'-x, -y, -z'
'-x-1/2, y-1/2, -z'

loop_
_atom_site_label
_atom_site_type_symbol
_atom_site_fract_x
_atom_site_fract_y
_atom_site_fract_z
_atom_site_U_iso_or_equiv
_atom_site_adp_type
_atom_site_occupancy
_atom_site_calc_flag
_atom_site_refinement_flags
Cl1 Cl 0.50275(19) 0.00411(11) 0.21328(12) 0.0449(5) Uani 1 d .
Cl2 Cl 0.2325(3) 0.07458(10) 0.06267(13) 0.0521(5) Uani 1 d .
N1 N 0.2520(6) -0.0856(3) 0.1101(4) 0.0333(12) Uani 1 d .
B1 B 0.2726(8) -0.0019(4) 0.1656(5) 0.0323(15) Uani 1 d .
C1 C 0.1538(7) -0.1438(4) 0.2695(5) 0.0338(15) Uani 1 d .
C2 C 0.1965(7) -0.1502(4) 0.1631(5) 0.0324(14) Uani 1 d .
C3 C 0.3001(8) -0.0932(4) 0.0115(5) 0.0381(16) Uani 1 d .
H3 H 0.3414 -0.0489 -0.0226 0.055(8) Uiso 1 calc R
C4 C 0.2917(9) -0.1631(4) -0.0418(5) 0.0469(18) Uani 1 d .
H4 H 0.3250 -0.1659 -0.1110 0.055(8) Uiso 1 calc R
C5 C 0.2352(9) -0.2272(4) 0.0064(5) 0.0483(19) Uani 1 d .
H5 H 0.2257 -0.2747 -0.0300 0.055(8) Uiso 1 calc R
C6 C 0.1900(8) -0.2235(4) 0.1114(5) 0.0410(17) Uani 1 d .
C7 C 0.1377(9) -0.2899(4) 0.1667(5) 0.0481(18) Uani 1 d .
H7 H 0.1325 -0.3389 0.1337 0.055(8) Uiso 1 calc R
C8 C 0.0951(9) -0.2833(4) 0.2671(6) 0.052(2) Uani 1 d .
H8 H 0.0602 -0.3278 0.3032 0.055(8) Uiso 1 calc R
C9 C 0.1021(8) -0.2114(4) 0.3177(5) 0.0442(18) Uani 1 d .
H9 H 0.0705 -0.2088 0.3873 0.055(8) Uiso 1 calc R
C10 C 0.1673(7) -0.0675(4) 0.3210(5) 0.0386(16) Uani 1 d .
C11 C 0.1395(7) 0.0046(4) 0.2562(4) 0.0351(14) Uani 1 d .
C12 C 0.1761(8) 0.0684(4) 0.3352(5) 0.0431(17) Uani 1 d .
C13 C 0.2174(9) 0.0369(4) 0.4279(5) 0.0483(19) Uani 1 d .
C14 C 0.2157(8) -0.0486(4) 0.4209(4) 0.0428(18) Uani 1 d .
C15 C -0.0497(7) 0.0086(4) 0.2111(5) 0.0504(18) Uani 1 d .
H15A H -0.0681 0.0577 0.1744 0.069(7) Uiso 1 calc R
H15B H -0.1283 0.0051 0.2674 0.069(7) Uiso 1 calc R
H15C H -0.0712 -0.0345 0.1631 0.069(7) Uiso 1 calc R
C16 C 0.1642(11) 0.1533(4) 0.3079(6) 0.062(2) Uani 1 d .
H16A H 0.0573 0.1629 0.2673 0.069(7) Uiso 1 calc R
H16B H 0.2618 0.1677 0.2674 0.069(7) Uiso 1 calc R
H16C H 0.1657 0.1841 0.3712 0.069(7) Uiso 1 calc R
C17 C 0.2621(9) 0.0797(5) 0.5286(5) 0.065(2) Uani 1 d .
H17A H 0.3703 0.0597 0.5592 0.069(7) Uiso 1 calc R
H17B H 0.1708 0.0717 0.5766 0.069(7) Uiso 1 calc R
H17C H 0.2737 0.1350 0.5145 0.069(7) Uiso 1 calc R
C18 C 0.2633(9) -0.1018(5) 0.5117(5) 0.062(2) Uani 1 d .
H18A H 0.1606 -0.1135 0.5492 0.069(7) Uiso 1 calc R
H18B H 0.3481 -0.0762 0.5581 0.069(7) Uiso 1 calc R
H18C H 0.3116 -0.1500 0.4860 0.069(7) Uiso 1 calc R

loop_
_atom_site_aniso_label
_atom_site_aniso_U_11
_atom_site_aniso_U_22
_atom_site_aniso_U_33
_atom_site_aniso_U_23
_atom_site_aniso_U_13
_atom_site_aniso_U_12
Cl1 0.0314(8) 0.0585(11) 0.0450(9) -0.0053(9) 0.0039(6) -0.0095(9)
Cl2 0.0792(13) 0.0343(9) 0.0430(9) 0.0091(9) 0.0040(8) 0.0016(10)
N1 0.036(3) 0.033(3) 0.032(3) 0.001(2) 0.004(2) 0.001(2)
B1 0.039(4) 0.028(4) 0.031(4) -0.009(3) 0.008(3) -0.005(4)
C1 0.018(3) 0.038(4) 0.045(4) 0.013(3) 0.004(3) -0.007(3)
C2 0.025(3) 0.032(4) 0.039(4) 0.008(3) -0.004(3) -0.001(3)
C3 0.038(4) 0.036(4) 0.040(4) -0.002(3) 0.001(3) 0.004(3)
C4 0.055(5) 0.041(4) 0.044(4) 0.002(3) 0.000(3) -0.004(4)
C5 0.061(5) 0.036(4) 0.047(4) -0.019(4) -0.003(3) 0.002(4)
C6 0.033(4) 0.035(4) 0.054(4) -0.001(3) -0.008(3) -0.002(3)
C7 0.050(4) 0.039(4) 0.054(5) 0.008(4) -0.012(4) -0.009(3)
C8 0.047(5) 0.043(4) 0.064(5) 0.026(4) -0.010(4) -0.015(4)
C9 0.034(4) 0.057(5) 0.041(4) 0.016(4) -0.006(3) -0.008(4)
C10 0.024(3) 0.058(5) 0.034(3) 0.003(3) 0.005(3) -0.007(3)
C11 0.031(3) 0.044(4) 0.030(3) -0.006(3) -0.004(2) 0.001(3)
C12 0.032(4) 0.053(5) 0.045(4) -0.017(4) 0.011(3) 0.000(4)
C13 0.039(4) 0.069(5) 0.036(4) -0.015(4) 0.005(3) -0.003(4)
C14 0.032(4) 0.072(5) 0.025(4) 0.001(3) 0.007(3) 0.000(4)
C15 0.034(4) 0.062(5) 0.054(4) 0.003(4) -0.004(3) 0.008(4)
C16 0.077(6) 0.042(5) 0.068(5) -0.017(4) 0.007(4) 0.003(4)
C17 0.052(5) 0.098(6) 0.046(4) -0.021(4) 0.006(4) -0.011(5)
C18 0.051(5) 0.097(7) 0.037(4) 0.011(4) 0.001(3) -0.006(5)

loop_
_atom_type_symbol
_atom_type_description
_atom_type_scat_dispersion_real
_atom_type_scat_dispersion_imag
_atom_type_scat_source
C C 0.0033 0.0016 'International Tables Vol C Tables 4.2.6.8 and 6.1.1.4'
H H 0.0000 0.0000 'International Tables Vol C Tables 4.2.6.8 and 6.1.1.4'
B B 0.0013 0.0007 'International Tables Vol C Tables 4.2.6.8 and 6.1.1.4'
N N 0.0061 0.0033 'International Tables Vol C Tables 4.2.6.8 and 6.1.1.4'
Cl Cl 0.1484 0.1585 'International Tables Vol C Tables 4.2.6.8 and 6.1.1.4'

loop_
_geom_angle_atom_site_label_1
_geom_angle_atom_site_label_2
_geom_angle_atom_site_label_3
_geom_angle
C3 N1 C2 119.7(5)
C3 N1 B1 118.6(5)
C2 N1 B1 121.6(5)
C11 B1 N1 109.4(5)
C11 B1 Cl1 113.5(4)
N1 B1 Cl1 105.6(4)
C11 B1 Cl2 112.0(5)
N1 B1 Cl2 107.5(4)
Cl1 B1 Cl2 108.4(3)
C9 C1 C2 116.8(6)
C9 C1 C10 124.0(6)
C2 C1 C10 119.2(5)
N1 C2 C6 118.8(5)
N1 C2 C1 120.3(6)
C6 C2 C1 120.8(6)
N1 C3 C4 122.9(6)
C5 C4 C3 119.2(7)
C4 C5 C6 120.4(6)
C7 C6 C5 122.5(6)
C7 C6 C2 118.7(6)
C5 C6 C2 118.8(6)
C8 C7 C6 120.2(7)
C7 C8 C9 121.0(6)
C1 C9 C8 122.5(6)
C14 C10 C1 130.6(7)
C14 C10 C11 110.7(6)
C1 C10 C11 118.5(5)
C10 C11 C12 101.8(5)
C10 C11 C15 110.6(5)
C12 C11 C15 111.2(5)
C10 C11 B1 105.6(5)
C12 C11 B1 115.8(5)
C15 C11 B1 111.2(5)
C13 C12 C16 127.8(6)
C13 C12 C11 109.8(6)
C16 C12 C11 122.5(6)
C12 C13 C14 110.4(6)
C12 C13 C17 127.2(7)
C14 C13 C17 122.5(7)
C10 C14 C13 107.3(6)
C10 C14 C18 129.0(7)
C13 C14 C18 123.6(6)

loop_
_geom_bond_atom_site_label_1
_geom_bond_atom_site_label_2
_geom_bond_distance
Cl1 B1 1.857(7)
Cl2 B1 1.876(7)
N1 C3 1.345(7)
N1 C2 1.378(7)
N1 B1 1.605(8)
B1 C11 1.596(8)
C1 C9 1.382(8)
C1 C2 1.427(8)
C1 C10 1.465(9)
C2 C6 1.421(8)
C3 C4 1.379(8)
C4 C5 1.343(9)
C5 C6 1.412(8)
C6 C7 1.411(8)
C7 C8 1.352(9)
C8 C9 1.392(10)
C10 C14 1.359(8)
C10 C11 1.499(9)
C11 C12 1.509(9)
C11 C15 1.549(8)
C12 C13 1.332(9)
C12 C16 1.497(9)
C13 C14 1.466(10)
C13 C17 1.512(8)
C14 C18 1.512(9)
